data_2015059
loop_
_publ_author_name
'Portilla, Jaime'
'Quiroga, Jairo'
'Cobo, Justo'
'Low, John N.'
'Glidewell, Christopher'

_publ_section_title
;
 Effect of substitution on the dimensionality of supramolecular
 aggregation in dihydrobenzopyrazoloquinolines
;
_journal_coeditor_code SK1854
_journal_issue 8
_journal_name_full 'Acta Crystallographica Section C'
_journal_page_first o483
_journal_page_last o489
_journal_paper_doi 10.1107/S0108270105020093
_journal_volume 61
_journal_year 2005
_chemical_formula_iupac 'C27 H21 N3'
_chemical_formula_moiety 'C27 H21 N3'
_chemical_formula_sum 'C27 H21 N3'
_chemical_formula_weight 387.47
_chemical_name_systematic
;
8-methyl-7,10-diphenyl-6,10-dihydro-5H-benzo[h]pyrazolo[3,4-b]quinoline
;
_space_group_IT_number 14
_symmetry_cell_setting monoclinic
_symmetry_space_group_name_Hall '-P 2ybc'
_symmetry_space_group_name_H-M 'P 1 21/c 1'
_atom_sites_solution_hydrogens geom
_atom_sites_solution_primary direct
_atom_sites_solution_secondary difmap
_cell_angle_alpha 90.00
_cell_angle_beta 98.599(2)
_cell_angle_gamma 90.00
_cell_formula_units_Z 4
_cell_length_a 11.5561(4)
_cell_length_b 17.6751(7)
_cell_length_c 9.8469(3)
_cell_measurement_reflns_used 4539
_cell_measurement_temperature 120(2)
_cell_measurement_theta_max 27.50
_cell_measurement_theta_min 2.91
_cell_volume 1988.67(12)
_computing_cell_refinement 'DENZO (Otwinowski & Minor, 1997) and COLLECT'
_computing_data_collection 'COLLECT (Hooft, 1999)'
_computing_data_reduction 'DENZO and COLLECT'
_computing_molecular_graphics 'PLATON (Spek, 2003)'
_computing_publication_material 'SHELXL97 and PRPKAPPA (Ferguson, 1999)'
_computing_structure_refinement 'OSCAIL  and SHELXL97 (Sheldrick, 1997)'
_computing_structure_solution 'OSCAIL (McArdle, 2003) and SHELXS97 (Sheldrick, 1997)'
_diffrn_ambient_temperature 120(2)
_diffrn_detector_area_resol_mean 9.091
_diffrn_measured_fraction_theta_full 0.994
_diffrn_measured_fraction_theta_max 0.994
_diffrn_measurement_device_type 'Bruker Nonius KappaCCD area-detector'
_diffrn_measurement_method '\f and \w'
_diffrn_radiation_monochromator graphite
_diffrn_radiation_source 'Bruker Nonius FR91 rotating anode'
_diffrn_radiation_type 'Mo K\a'
_diffrn_radiation_wavelength 0.71073
_diffrn_reflns_av_R_equivalents 0.0532
_diffrn_reflns_av_sigmaI/netI 0.0433
_diffrn_reflns_limit_h_max 13
_diffrn_reflns_limit_h_min -15
_diffrn_reflns_limit_k_max 22
_diffrn_reflns_limit_k_min -22
_diffrn_reflns_limit_l_max 12
_diffrn_reflns_limit_l_min -12
_diffrn_reflns_number 26788
_diffrn_reflns_theta_full 27.50
_diffrn_reflns_theta_max 27.50
_diffrn_reflns_theta_min 2.91
_diffrn_standards_decay_% 0
_exptl_absorpt_coefficient_mu 0.077
_exptl_absorpt_correction_T_max 0.985
_exptl_absorpt_correction_T_min 0.973
_exptl_absorpt_correction_type multi-scan
_exptl_absorpt_process_details '(SADABS; Sheldrick, 2003)'
_exptl_crystal_colour yellow
_exptl_crystal_density_diffrn 1.294
_exptl_crystal_density_method 'not measured'
_exptl_crystal_description block
_exptl_crystal_F_000 816
_exptl_crystal_size_max 0.40
_exptl_crystal_size_mid 0.20
_exptl_crystal_size_min 0.20
_refine_diff_density_max 0.280
_refine_diff_density_min -0.286
_refine_ls_extinction_method none
_refine_ls_goodness_of_fit_ref 1.077
_refine_ls_hydrogen_treatment constr
_refine_ls_matrix_type full
_refine_ls_number_parameters 272
_refine_ls_number_reflns 4539
_refine_ls_number_restraints 0
_refine_ls_restrained_S_all 1.077
_refine_ls_R_factor_all 0.0788
_refine_ls_R_factor_gt 0.0477
_refine_ls_shift/su_max 0.000
_refine_ls_shift/su_mean 0.000
_refine_ls_structure_factor_coef Fsqd
_refine_ls_weighting_details 'w = 1/[\s^2^(Fo^2^)+(0.0639P)^2^+0.3388P] where P=(Fo^2^+2Fc^2^)/3'
_refine_ls_weighting_scheme calc
_refine_ls_wR_factor_gt 0.1132
_refine_ls_wR_factor_ref 0.1264
_reflns_number_gt 3236
_reflns_number_total 4539
_reflns_threshold_expression I>2\s(I)
_cod_data_source_file sk1854.cif
_cod_data_source_block II
_cod_original_sg_symbol_H-M 'P 21/c'
_cod_database_code 2015059
_cod_database_fobs_code 2015059

loop_
_symmetry_equiv_pos_as_xyz
'x, y, z'
'x, -y+1/2, z+1/2'
'-x, -y, -z'
'-x, y+1/2, -z+1/2'

loop_
_atom_site_label
_atom_site_fract_x
_atom_site_fract_y
_atom_site_fract_z
_atom_site_U_iso_or_equiv
_atom_site_adp_type
_atom_site_calc_flag
_atom_site_refinement_flags
_atom_site_occupancy
_atom_site_disorder_assembly
_atom_site_disorder_group
_atom_site_type_symbol
N9 0.43577(11) 0.58317(7) 0.12922(12) 0.0246(3) Uani d . 1 . . N
N10 0.34752(10) 0.54838(7) 0.18563(12) 0.0226(3) Uani d . 1 . . N
N11 0.33013(10) 0.44465(7) 0.34202(11) 0.0203(3) Uani d . 1 . . N
C1 0.21854(13) 0.35978(9) 0.52740(15) 0.0253(3) Uani d . 1 . . C
C2 0.15848(14) 0.31124(9) 0.60241(16) 0.0304(4) Uani d . 1 . . C
C3 0.21065(15) 0.24434(10) 0.65426(16) 0.0316(4) Uani d . 1 . . C
C4 0.32201(14) 0.22656(9) 0.62946(16) 0.0305(4) Uani d . 1 . . C
C4a 0.38337(13) 0.27438(8) 0.55394(15) 0.0257(3) Uani d . 1 . . C
C5 0.50310(15) 0.25435(9) 0.52218(19) 0.0355(4) Uani d . 1 . . C
C6 0.57792(13) 0.32386(9) 0.51646(16) 0.0292(4) Uani d . 1 . . C
C6a 0.51771(13) 0.38214(8) 0.41929(14) 0.0227(3) Uani d . 1 . . C
C7 0.57744(13) 0.42877(9) 0.33974(16) 0.0285(4) Uani d . 1 . . C
C7a 0.51099(12) 0.48429(8) 0.25861(14) 0.0218(3) Uani d . 1 . . C
C8 0.53342(13) 0.54537(8) 0.17123(14) 0.0236(3) Uani d . 1 . . C
C10a 0.39155(12) 0.48847(8) 0.26655(13) 0.0203(3) Uani d . 1 . . C
C11a 0.39426(12) 0.39257(8) 0.41779(13) 0.0198(3) Uani d . 1 . . C
C11b 0.33103(12) 0.34207(8) 0.50193(13) 0.0209(3) Uani d . 1 . . C
C71 0.70476(13) 0.41902(8) 0.33270(15) 0.0228(3) Uani d . 1 . . C
C72 0.74131(13) 0.39804(9) 0.20979(15) 0.0252(3) Uani d . 1 . . C
C73 0.85936(13) 0.38897(9) 0.20265(16) 0.0286(4) Uani d . 1 . . C
C74 0.94184(13) 0.40076(9) 0.31732(16) 0.0289(4) Uani d . 1 . . C
C75 0.90609(13) 0.42152(9) 0.43990(16) 0.0287(4) Uani d . 1 . . C
C76 0.78855(13) 0.43018(8) 0.44813(15) 0.0268(3) Uani d . 1 . . C
C81 0.64537(13) 0.57005(9) 0.12594(16) 0.0302(4) Uani d . 1 . . C
C101 0.23436(12) 0.58166(8) 0.16747(14) 0.0233(3) Uani d . 1 . . C
C102 0.22464(14) 0.66001(9) 0.15294(15) 0.0296(4) Uani d . 1 . . C
C103 0.11490(15) 0.69317(10) 0.13306(16) 0.0353(4) Uani d . 1 . . C
C104 0.01560(15) 0.64928(10) 0.12814(16) 0.0355(4) Uani d . 1 . . C
C105 0.02594(14) 0.57183(11) 0.14374(17) 0.0351(4) Uani d . 1 . . C
C106 0.13507(13) 0.53746(9) 0.16269(15) 0.0285(4) Uani d . 1 . . C
H1 0.1828 0.4057 0.4929 0.030 Uiso calc R 1 . . H
H2 0.0817 0.3237 0.6184 0.036 Uiso calc R 1 . . H
H3 0.1700 0.2110 0.7064 0.038 Uiso calc R 1 . . H
H4 0.3573 0.1807 0.6648 0.037 Uiso calc R 1 . . H
H5A 0.4952 0.2277 0.4328 0.043 Uiso calc R 1 . . H
H5E 0.5419 0.2196 0.5937 0.043 Uiso calc R 1 . . H
H6A 0.5959 0.3461 0.6095 0.035 Uiso calc R 1 . . H
H6E 0.6528 0.3093 0.4864 0.035 Uiso calc R 1 . . H
H72 0.6851 0.3899 0.1304 0.030 Uiso calc R 1 . . H
H73 0.8837 0.3745 0.1184 0.034 Uiso calc R 1 . . H
H74 1.0227 0.3946 0.3120 0.035 Uiso calc R 1 . . H
H75 0.9627 0.4299 0.5189 0.034 Uiso calc R 1 . . H
H76 0.7647 0.4438 0.5331 0.032 Uiso calc R 1 . . H
H81A 0.6669 0.5341 0.0581 0.045 Uiso calc R 1 . . H
H81B 0.7075 0.5717 0.2054 0.045 Uiso calc R 1 . . H
H81C 0.6351 0.6205 0.0846 0.045 Uiso calc R 1 . . H
H102 0.2929 0.6904 0.1567 0.036 Uiso calc R 1 . . H
H103 0.1079 0.7465 0.1227 0.042 Uiso calc R 1 . . H
H104 -0.0596 0.6723 0.1141 0.043 Uiso calc R 1 . . H
H105 -0.0424 0.5418 0.1415 0.042 Uiso calc R 1 . . H
H106 0.1415 0.4841 0.1723 0.034 Uiso calc R 1 . . H

loop_
_atom_site_aniso_label
_atom_site_aniso_U_11
_atom_site_aniso_U_22
_atom_site_aniso_U_33
_atom_site_aniso_U_12
_atom_site_aniso_U_13
_atom_site_aniso_U_23
N9 0.0258(7) 0.0241(7) 0.0243(6) -0.0023(5) 0.0052(5) 0.0026(5)
N10 0.0231(6) 0.0214(6) 0.0237(6) 0.0003(5) 0.0044(5) 0.0035(5)
N11 0.0225(6) 0.0198(6) 0.0189(6) 0.0024(5) 0.0046(5) 0.0007(5)
C1 0.0253(8) 0.0266(8) 0.0245(7) 0.0029(6) 0.0045(6) 0.0030(6)
C2 0.0267(8) 0.0352(9) 0.0309(8) 0.0013(7) 0.0094(7) 0.0033(7)
C3 0.0353(9) 0.0325(9) 0.0283(8) -0.0046(7) 0.0094(7) 0.0055(7)
C4 0.0343(9) 0.0248(8) 0.0330(9) 0.0015(7) 0.0065(7) 0.0085(7)
C4a 0.0279(8) 0.0231(8) 0.0264(8) 0.0019(6) 0.0052(6) 0.0016(6)
C5 0.0318(9) 0.0262(9) 0.0510(11) 0.0064(7) 0.0141(8) 0.0098(7)
C6 0.0267(8) 0.0287(8) 0.0328(8) 0.0064(7) 0.0063(6) 0.0059(7)
C6a 0.0219(7) 0.0227(8) 0.0233(7) 0.0004(6) 0.0021(6) 0.0014(6)
C7 0.0252(8) 0.0289(8) 0.0328(8) 0.0042(7) 0.0086(6) 0.0051(7)
C7a 0.0229(7) 0.0232(8) 0.0194(7) 0.0017(6) 0.0038(6) -0.0001(6)
C8 0.0267(8) 0.0238(8) 0.0204(7) 0.0001(6) 0.0036(6) 0.0007(6)
C10a 0.0250(8) 0.0192(7) 0.0164(7) 0.0020(6) 0.0024(6) -0.0001(5)
C11a 0.0221(7) 0.0193(7) 0.0182(7) 0.0015(6) 0.0037(6) -0.0024(5)
C11b 0.0234(8) 0.0226(7) 0.0168(7) -0.0008(6) 0.0032(6) -0.0014(6)
C71 0.0225(7) 0.0200(7) 0.0264(8) 0.0022(6) 0.0051(6) 0.0037(6)
C72 0.0245(8) 0.0279(8) 0.0224(7) -0.0012(6) 0.0012(6) 0.0014(6)
C73 0.0299(9) 0.0321(9) 0.0260(8) 0.0014(7) 0.0114(6) 0.0015(7)
C74 0.0185(7) 0.0314(9) 0.0373(9) -0.0001(6) 0.0057(6) 0.0058(7)
C75 0.0281(8) 0.0257(8) 0.0297(8) -0.0026(7) -0.0042(6) -0.0004(6)
C76 0.0329(9) 0.0239(8) 0.0235(8) 0.0044(7) 0.0042(6) -0.0014(6)
C81 0.0280(9) 0.0320(9) 0.0312(8) -0.0029(7) 0.0067(7) 0.0057(7)
C101 0.0247(8) 0.0266(8) 0.0182(7) 0.0049(6) 0.0021(6) 0.0011(6)
C102 0.0340(9) 0.0268(8) 0.0268(8) 0.0037(7) 0.0008(6) -0.0002(6)
C103 0.0451(10) 0.0311(9) 0.0287(8) 0.0144(8) 0.0022(7) -0.0012(7)
C104 0.0328(9) 0.0480(11) 0.0266(8) 0.0179(8) 0.0079(7) 0.0060(7)
C105 0.0267(9) 0.0466(11) 0.0328(9) 0.0033(8) 0.0066(7) 0.0095(8)
C106 0.0288(8) 0.0290(9) 0.0280(8) 0.0028(7) 0.0050(6) 0.0073(6)

loop_
_atom_type_symbol
_atom_type_description
_atom_type_scat_dispersion_real
_atom_type_scat_dispersion_imag
_atom_type_scat_source
C C 0.0033 0.0016 'International Tables Vol C Tables 4.2.6.8 and 6.1.1.4'
H H 0.0000 0.0000 'International Tables Vol C Tables 4.2.6.8 and 6.1.1.4'
N N 0.0061 0.0033 'International Tables Vol C Tables 4.2.6.8 and 6.1.1.4'

loop_
_geom_angle_atom_site_label_1
_geom_angle_atom_site_label_2
_geom_angle_atom_site_label_3
_geom_angle
_geom_angle_publ_flag
C2 C1 C11b 120.77(14) no
C2 C1 H1 119.6 no
C11b C1 H1 119.6 no
C1 C2 C3 119.92(15) no
C1 C2 H2 120.0 no
C3 C2 H2 120.0 no
C4 C3 C2 119.55(15) no
C4 C3 H3 120.2 no
C2 C3 H3 120.2 no
C3 C4 C4a 121.33(15) no
C3 C4 H4 119.3 no
C4a C4 H4 119.3 no
C4 C4a C11b 119.20(14) no
C4 C4a C5 121.79(14) no
C11b C4a C5 118.97(13) no
C4a C5 C6 111.46(13) no
C4a C5 H5A 109.3 no
C6 C5 H5A 109.3 no
C4a C5 H5E 109.3 no
C6 C5 H5E 109.3 no
H5A C5 H5E 108.0 no
C6a C6 C5 111.62(13) no
C6a C6 H6A 109.3 no
C5 C6 H6A 109.3 no
C6a C6 H6E 109.3 no
C5 C6 H6E 109.3 no
H6A C6 H6E 108.0 no
C7 C6a C11a 119.63(13) no
C7 C6a C6 122.91(13) no
C11a C6a C6 117.31(13) no
C6a C7 C7a 117.10(14) no
C6a C7 C71 122.26(13) no
C7a C7 C71 120.56(13) no
C10a C7a C7 117.52(13) no
C10a C7a C8 105.29(12) no
C7 C7a C8 137.00(14) no
N9 C8 C7a 110.29(13) no
N9 C8 C81 119.67(13) no
C7a C8 C81 130.04(13) no
C8 N9 N10 107.27(12) no
C10a N10 N9 110.19(11) no
C10a N10 C101 130.18(12) no
N9 N10 C101 119.19(12) no
N11 C10a N10 125.61(13) no
N11 C10a C7a 127.41(13) no
N10 C10a C7a 106.94(12) no
C11a N11 C10a 114.20(12) no
N11 C11a C6a 124.12(13) no
N11 C11a C11b 116.61(12) no
C6a C11a C11b 119.25(12) no
C1 C11b C4a 119.22(13) no
C1 C11b C11a 121.02(13) no
C4a C11b C11a 119.73(13) no
C72 C71 C76 118.92(14) no
C72 C71 C7 120.05(13) no
C76 C71 C7 121.03(13) no
C73 C72 C71 120.30(14) no
C73 C72 H72 119.9 no
C71 C72 H72 119.9 no
C74 C73 C72 120.37(14) no
C74 C73 H73 119.8 no
C72 C73 H73 119.8 no
C73 C74 C75 119.63(14) no
C73 C74 H74 120.2 no
C75 C74 H74 120.2 no
C76 C75 C74 120.36(14) no
C76 C75 H75 119.8 no
C74 C75 H75 119.8 no
C75 C76 C71 120.41(14) no
C75 C76 H76 119.8 no
C71 C76 H76 119.8 no
C8 C81 H81A 109.5 no
C8 C81 H81B 109.5 no
H81A C81 H81B 109.5 no
C8 C81 H81C 109.5 no
H81A C81 H81C 109.5 no
H81B C81 H81C 109.5 no
C106 C101 C102 120.23(14) no
C106 C101 N10 120.92(14) no
C102 C101 N10 118.85(14) no
C103 C102 C101 119.54(15) no
C103 C102 H102 120.2 no
C101 C102 H102 120.2 no
C104 C103 C102 120.42(16) no
C104 C103 H103 119.8 no
C102 C103 H103 119.8 no
C103 C104 C105 119.72(15) no
C103 C104 H104 120.1 no
C105 C104 H104 120.1 no
C104 C105 C106 120.74(16) no
C104 C105 H105 119.6 no
C106 C105 H105 119.6 no
C101 C106 C105 119.35(15) no
C101 C106 H106 120.3 no
C105 C106 H106 120.3 no

loop_
_geom_bond_atom_site_label_1
_geom_bond_atom_site_label_2
_geom_bond_site_symmetry_2
_geom_bond_distance
_geom_bond_publ_flag
C1 C2 . 1.384(2) no
C1 C11b . 1.396(2) no
C1 H1 . 0.95 no
C2 C3 . 1.389(2) no
C2 H2 . 0.95 no
C3 C4 . 1.381(2) no
C3 H3 . 0.95 no
C4 C4a . 1.389(2) no
C4 H4 . 0.95 no
C4a C11b . 1.402(2) no
C4a C5 . 1.506(2) no
C5 C6 . 1.508(2) no
C5 H5A . 0.99 no
C5 H5E . 0.99 no
C6 C6a . 1.504(2) no
C6 H6A . 0.99 no
C6 H6E . 0.99 no
C6a C7 . 1.390(2) no
C6a C11a . 1.436(2) no
C7 C7a . 1.417(2) no
C7 C71 . 1.493(2) no
C7a C10a . 1.396(2) no
C7a C8 . 1.428(2) no
C8 N9 . 1.3234(19) no
C8 C81 . 1.495(2) no
N9 N10 . 1.3769(17) no
N10 C10a . 1.3762(18) no
N10 C101 . 1.4206(18) no
C10a N11 . 1.3467(18) no
N11 C11a . 1.3370(18) no
C11a C11b . 1.483(2) no
C71 C72 . 1.391(2) no
C71 C76 . 1.393(2) no
C72 C73 . 1.386(2) no
C72 H72 . 0.95 no
C73 C74 . 1.380(2) no
C73 H73 . 0.95 no
C74 C75 . 1.383(2) no
C74 H74 . 0.95 no
C75 C76 . 1.381(2) no
C75 H75 . 0.95 no
C76 H76 . 0.95 no
C81 H81A . 0.98 no
C81 H81B . 0.98 no
C81 H81C . 0.98 no
C101 C106 . 1.383(2) no
C101 C102 . 1.395(2) no
C102 C103 . 1.384(2) no
C102 H102 . 0.95 no
C103 C104 . 1.380(3) no
C103 H103 . 0.95 no
C104 C105 . 1.381(3) no
C104 H104 . 0.95 no
C105 C106 . 1.387(2) no
C105 H105 . 0.95 no
C106 H106 . 0.95 no

loop_
_geom_hbond_atom_site_label_D
_geom_hbond_atom_site_label_H
_geom_hbond_atom_site_label_A
_geom_hbond_site_symmetry_A
_geom_hbond_distance_DH
_geom_hbond_distance_HA
_geom_hbond_distance_DA
_geom_hbond_angle_DHA
_geom_hbond_publ_flag
C4 H4 Cg1 2_555 0.95 2.82 3.7461(17) 164 n
C73 H73 Cg2 3_665 0.95 2.62 3.4852(17) 152 n

loop_
_geom_torsion_atom_site_label_1
_geom_torsion_atom_site_label_2
_geom_torsion_atom_site_label_3
_geom_torsion_atom_site_label_4
_geom_torsion
_geom_torsion_publ_flag
C11b C1 C2 C3 0.6(2) no
C1 C2 C3 C4 -0.5(2) no
C2 C3 C4 C4a 0.2(2) no
C3 C4 C4a C11b 0.0(2) no
C3 C4 C4a C5 -177.88(15) no
C4 C4a C5 C6 -147.16(15) no
C11b C4a C5 C6 34.9(2) no
C4a C5 C6 C6a -53.40(19) no
C5 C6 C6a C7 -145.07(15) no
C5 C6 C6a C11a 39.42(19) no
C11a C6a C7 C7a -0.9(2) no
C6 C6a C7 C7a -176.34(14) no
C11a C6a C7 C71 -177.67(13) no
C6 C6a C7 C71 6.9(2) no
C6a C7 C7a C10a 0.9(2) no
C71 C7 C7a C10a 177.72(13) no
C6a C7 C7a C8 175.16(16) no
C71 C7 C7a C8 -8.0(3) no
C10a C7a C8 N9 -0.27(16) no
C7 C7a C8 N9 -174.97(17) no
C10a C7a C8 C81 179.29(14) no
C7 C7a C8 C81 4.6(3) no
C7a C8 N9 N10 -0.51(16) no
C81 C8 N9 N10 179.88(12) no
C8 N9 N10 C10a 1.13(15) no
C8 N9 N10 C101 174.26(12) no
N9 N10 C10a N11 176.60(13) no
C101 N10 C10a N11 4.4(2) no
N9 N10 C10a C7a -1.29(15) no
C101 N10 C10a C7a -173.44(13) no
C7 C7a C10a N11 -1.0(2) no
C8 C7a C10a N11 -176.91(13) no
C7 C7a C10a N10 176.86(13) no
C8 C7a C10a N10 0.93(15) no
N10 C10a N11 C11a -176.54(13) no
C7a C10a N11 C11a 0.9(2) no
C10a N11 C11a C6a -0.87(19) no
C10a N11 C11a C11b -179.35(12) no
C7 C6a C11a N11 1.0(2) no
C6 C6a C11a N11 176.62(13) no
C7 C6a C11a C11b 179.40(13) no
C6 C6a C11a C11b -4.9(2) no
C2 C1 C11b C4a -0.3(2) no
C2 C1 C11b C11a 177.95(13) no
C4 C4a C11b C1 0.1(2) no
C5 C4a C11b C1 178.00(14) no
C4 C4a C11b C11a -178.27(13) no
C5 C4a C11b C11a -0.3(2) no
N11 C11a C11b C1 -15.48(19) no
C6a C11a C11b C1 165.96(13) no
N11 C11a C11b C4a 162.81(13) no
C6a C11a C11b C4a -15.75(19) no
C6a C7 C71 C72 114.74(17) no
C7a C7 C71 C72 -61.9(2) no
C6a C7 C71 C76 -64.9(2) no
C7a C7 C71 C76 118.49(17) no
C76 C71 C72 C73 -0.4(2) no
C7 C71 C72 C73 179.95(14) no
C71 C72 C73 C74 -0.1(2) no
C72 C73 C74 C75 0.2(2) no
C73 C74 C75 C76 0.3(2) no
C74 C75 C76 C71 -0.8(2) no
C72 C71 C76 C75 0.9(2) no
C7 C71 C76 C75 -179.51(14) no
C10a N10 C101 C106 -38.4(2) no
N9 N10 C101 C106 150.00(13) no
C10a N10 C101 C102 142.24(15) no
N9 N10 C101 C102 -29.31(19) no
C106 C101 C102 C103 -0.3(2) no
N10 C101 C102 C103 179.02(13) no
C101 C102 C103 C104 0.3(2) no
C102 C103 C104 C105 0.3(2) no
C103 C104 C105 C106 -0.8(2) no
C102 C101 C106 C105 -0.2(2) no
N10 C101 C106 C105 -179.49(13) no
C104 C105 C106 C101 0.7(2) no

loop_
_cod_related_entry_id
_cod_related_entry_database
_cod_related_entry_code
1 ChemSpider 21133759
